data_7117321
loop_
_publ_author_name
'Lingliang Long'
'Yanjun Wu'
'Lin Wang'
'Aihua Gong'
'Feilong Hu'
'Chi Zhang'

_publ_section_title
;
 A fluorescent probe for hypochlorite based on the modulation of the
 unique rotation of the N-N single bond in acetohydrazide
;
_journal_name_full Chem.Commun.
_journal_page_first 10435
_journal_paper_doi 10.1039/C5cc03972J
_journal_volume 51
_journal_year 2015
_chemical_formula_moiety 'C14 H17 N3 O3'
_chemical_formula_sum 'C14 H17 N3 O3'
_chemical_formula_weight 275.31
_chemical_melting_point 436(3)
_chemical_name_common 1a
_chemical_name_systematic 7-(diethylamino)-2-oxo-2H-chromene-3-carbohydrazide
_space_group_IT_number 2
_symmetry_cell_setting triclinic
_symmetry_space_group_name_Hall '-P 1'
_symmetry_space_group_name_H-M 'P -1'
_atom_sites_solution_hydrogens geom
_atom_sites_solution_primary direct
_atom_sites_solution_secondary difmap
_audit_creation_method SHELXL-97
_audit_update_record
;
2014-11-27 deposited with the CCDC.
2015-05-17 downloaded from the CCDC.
;
_cell_angle_alpha 94.78(3)
_cell_angle_beta 109.99(3)
_cell_angle_gamma 105.42(3)
_cell_formula_units_Z 4
_cell_length_a 9.2120(18)
_cell_length_b 12.624(3)
_cell_length_c 12.927(3)
_cell_measurement_temperature 293(2)
_cell_volume 1336.5(7)
_computing_cell_refinement 'CrystalClear (Rigaku Corp., 2000)'
_computing_data_collection 'CrystalClear (Rigaku Corp., 2000)'
_computing_data_reduction 'CrystalClear (Rigaku Corp., 2000)'
_computing_molecular_graphics SHELXTL
_computing_publication_material SHELXTL
_computing_structure_refinement 'SHELXL-97 (Sheldrick, 1997)'
_computing_structure_solution 'SHELXS-97 (Sheldrick, 1990)'
_diffrn_ambient_temperature 293(2)
_diffrn_measured_fraction_theta_full 0.981
_diffrn_measured_fraction_theta_max 0.981
_diffrn_measurement_device_type 'CCD area detector'
_diffrn_measurement_method 'phi and omega scans'
_diffrn_radiation_monochromator graphite
_diffrn_radiation_source 'fine-focus sealed tube'
_diffrn_radiation_type MoK\a
_diffrn_radiation_wavelength 0.71073
_diffrn_reflns_av_R_equivalents 0.0191
_diffrn_reflns_av_sigmaI/netI 0.0247
_diffrn_reflns_limit_h_max 10
_diffrn_reflns_limit_h_min -10
_diffrn_reflns_limit_k_max 15
_diffrn_reflns_limit_k_min -14
_diffrn_reflns_limit_l_max 15
_diffrn_reflns_limit_l_min -14
_diffrn_reflns_number 11095
_diffrn_reflns_theta_full 25.00
_diffrn_reflns_theta_max 25.00
_diffrn_reflns_theta_min 3.38
_exptl_absorpt_coefficient_mu 0.098
_exptl_absorpt_correction_T_max 0.981
_exptl_absorpt_correction_T_min 0.978
_exptl_absorpt_correction_type multi-scan
_exptl_absorpt_process_details 'SADABS(Bruker, 2002)'
_exptl_crystal_colour yellow
_exptl_crystal_density_diffrn 1.368
_exptl_crystal_density_method 'not measured'
_exptl_crystal_description block
_exptl_crystal_F_000 584
_exptl_crystal_preparation Luminescent
_exptl_crystal_recrystallization_method 'Re-crystallisation from solvent: dichloromethane, petroleum ether'
_exptl_crystal_size_max 0.23
_exptl_crystal_size_mid 0.22
_exptl_crystal_size_min 0.20
_refine_diff_density_max 0.194
_refine_diff_density_min -0.212
_refine_diff_density_rms 0.035
_refine_ls_extinction_method none
_refine_ls_goodness_of_fit_ref 1.040
_refine_ls_hydrogen_treatment mixed
_refine_ls_matrix_type full
_refine_ls_number_parameters 377
_refine_ls_number_reflns 4609
_refine_ls_number_restraints 0
_refine_ls_restrained_S_all 1.040
_refine_ls_R_factor_all 0.0424
_refine_ls_R_factor_gt 0.0350
_refine_ls_shift/su_max 0.001
_refine_ls_shift/su_mean 0.000
_refine_ls_structure_factor_coef Fsqd
_refine_ls_weighting_details 'calc w=1/[\s^2^(Fo^2^)+(0.0552P)^2^+0.1648P] where P=(Fo^2^+2Fc^2^)/3'
_refine_ls_weighting_scheme calc
_refine_ls_wR_factor_gt 0.0912
_refine_ls_wR_factor_ref 0.0962
_reflns_number_gt 3980
_reflns_number_total 4609
_reflns_threshold_expression >2sigma(I)
_cod_data_source_file c5cc03972j2.cif
_cod_data_source_block s
_cod_depositor_comments
;
The following automatic conversions were performed:

'_chemical_melting_point' value '433-438' was changed to '436(3)' -
the average value was taken and precision was estimated.

Automatic conversion script
Id: cif_fix_values 3392 2015-05-12 13:50:21Z andrius 
;
_cod_original_cell_volume 1336.5(5)
_cod_original_sg_symbol_H-M P-1
_cod_database_code 7117321

loop_
_symmetry_equiv_pos_as_xyz
'x, y, z'
'-x, -y, -z'

loop_
_atom_site_label
_atom_site_type_symbol
_atom_site_fract_x
_atom_site_fract_y
_atom_site_fract_z
_atom_site_U_iso_or_equiv
_atom_site_adp_type
_atom_site_occupancy
_atom_site_symmetry_multiplicity
_atom_site_calc_flag
_atom_site_refinement_flags
_atom_site_disorder_assembly
_atom_site_disorder_group
N1 N 0.37094(13) 0.21008(9) 1.22555(9) 0.0275(3) Uani 1 1 d . . .
N2 N 0.30689(13) -0.11563(9) 0.58434(9) 0.0284(3) Uani 1 1 d . . .
H2 H 0.2697 -0.1665 0.6173 0.034 Uiso 1 1 calc R . .
N3 N 0.30169(16) -0.14910(10) 0.47591(10) 0.0329(3) Uani 1 1 d . . .
H3A H 0.402(2) -0.1143(13) 0.4745(12) 0.039 Uiso 1 1 d . . .
H3B H 0.2251(19) -0.1225(12) 0.4269(13) 0.039 Uiso 1 1 d . . .
N4 N 0.89924(13) 0.48848(9) 0.76298(9) 0.0270(3) Uani 1 1 d . . .
N5 N 0.80165(14) 0.74503(10) 1.37557(9) 0.0318(3) Uani 1 1 d . . .
H5 H 0.7327 0.6789 1.3491 0.038 Uiso 1 1 calc R . .
N6 N 0.82009(17) 0.80199(11) 1.48069(10) 0.0363(3) Uani 1 1 d . . .
H6A H 0.926(2) 0.8406(14) 1.5127(13) 0.044 Uiso 1 1 d . . .
H6B H 0.764(2) 0.8522(14) 1.4672(13) 0.044 Uiso 1 1 d . . .
O1 O 0.28301(10) -0.04724(7) 0.90355(7) 0.0240(2) Uani 1 1 d . . .
O2 O 0.23042(11) -0.17647(7) 0.75952(8) 0.0302(2) Uani 1 1 d . . .
O3 O 0.42149(12) 0.06902(7) 0.59713(8) 0.0327(2) Uani 1 1 d . . .
O4 O 0.73383(10) 0.54885(7) 1.06811(7) 0.0268(2) Uani 1 1 d . . .
O5 O 0.64654(11) 0.56195(8) 1.20531(8) 0.0332(2) Uani 1 1 d . . .
O6 O 0.98580(12) 0.88513(8) 1.34805(8) 0.0363(3) Uani 1 1 d . . .
C1 C 0.29031(16) 0.12102(11) 1.27217(11) 0.0288(3) Uani 1 1 d . . .
H1A H 0.3312 0.1439 1.3531 0.035 Uiso 1 1 calc R . .
H1B H 0.3171 0.0539 1.2558 0.035 Uiso 1 1 calc R . .
C2 C 0.10701(17) 0.09453(12) 1.22498(13) 0.0356(3) Uani 1 1 d . . .
H2A H 0.0799 0.1610 1.2399 0.053 Uiso 1 1 calc R . .
H2B H 0.0598 0.0380 1.2597 0.053 Uiso 1 1 calc R . .
H2C H 0.0652 0.0677 1.1455 0.053 Uiso 1 1 calc R . .
C3 C 0.41947(16) 0.32444(11) 1.28706(11) 0.0304(3) Uani 1 1 d . . .
H3C H 0.3544 0.3267 1.3319 0.036 Uiso 1 1 calc R . .
H3D H 0.3976 0.3736 1.2339 0.036 Uiso 1 1 calc R . .
C5 C 0.38721(14) 0.18923(11) 1.12620(10) 0.0240(3) Uani 1 1 d . . .
C6 C 0.46878(15) 0.27726(11) 1.08375(11) 0.0261(3) Uani 1 1 d . . .
H6 H 0.5104 0.3502 1.1245 0.031 Uiso 1 1 calc R . .
C7 C 0.48636(15) 0.25586(11) 0.98443(11) 0.0261(3) Uani 1 1 d . . .
H7 H 0.5406 0.3148 0.9591 0.031 Uiso 1 1 calc R . .
C8 C 0.42479(14) 0.14692(10) 0.91857(10) 0.0228(3) Uani 1 1 d . . .
C9 C 0.34594(14) 0.06170(10) 0.96191(10) 0.0220(3) Uani 1 1 d . . .
C10 C 0.32577(15) 0.07987(10) 1.06140(10) 0.0237(3) Uani 1 1 d . . .
H10 H 0.2718 0.0204 1.0862 0.028 Uiso 1 1 calc R . .
C11 C 0.43012(15) 0.11847(10) 0.81278(10) 0.0236(3) Uani 1 1 d . . .
H11 H 0.4809 0.1745 0.7827 0.028 Uiso 1 1 calc R . .
C12 C 0.36371(14) 0.01185(10) 0.75288(10) 0.0227(3) Uani 1 1 d . . .
C13 C 0.28939(14) -0.07697(10) 0.80039(10) 0.0228(3) Uani 1 1 d . . .
C14 C 0.36618(15) -0.00953(11) 0.63860(11) 0.0242(3) Uani 1 1 d . . .
C15 C 0.77031(16) 0.38048(11) 0.71588(12) 0.0311(3) Uani 1 1 d . . .
H15A H 0.7669 0.3405 0.7764 0.037 Uiso 1 1 calc R . .
H15B H 0.7982 0.3366 0.6647 0.037 Uiso 1 1 calc R . .
C16 C 0.60172(17) 0.38807(12) 0.65377(12) 0.0353(3) Uani 1 1 d . . .
H16A H 0.5670 0.4233 0.7056 0.053 Uiso 1 1 calc R . .
H16B H 0.5268 0.3142 0.6198 0.053 Uiso 1 1 calc R . .
H16C H 0.6048 0.4315 0.5966 0.053 Uiso 1 1 calc R . .
C17 C 0.94072(18) 0.59463(12) 0.61468(11) 0.0359(3) Uani 1 1 d . . .
H17A H 0.8339 0.5520 0.5619 0.054 Uiso 1 1 calc R . .
H17B H 1.0130 0.6143 0.5757 0.054 Uiso 1 1 calc R . .
H17C H 0.9360 0.6615 0.6527 0.054 Uiso 1 1 calc R . .
C18 C 1.00263(17) 0.52522(11) 0.69962(11) 0.0297(3) Uani 1 1 d . . .
H18A H 1.0117 0.4597 0.6607 0.036 Uiso 1 1 calc R . .
H18B H 1.1109 0.5689 0.7521 0.036 Uiso 1 1 calc R . .
C19 C 0.91279(15) 0.55621(10) 0.85589(10) 0.0240(3) Uani 1 1 d . . .
C20 C 1.03027(15) 0.66525(11) 0.89623(11) 0.0268(3) Uani 1 1 d . . .
H20 H 1.0969 0.6914 0.8576 0.032 Uiso 1 1 calc R . .
C21 C 1.04569(16) 0.73123(11) 0.99049(11) 0.0284(3) Uani 1 1 d . . .
H21 H 1.1233 0.8018 1.0148 0.034 Uiso 1 1 calc R . .
C22 C 0.94828(15) 0.69654(10) 1.05264(10) 0.0252(3) Uani 1 1 d . . .
C23 C 0.83348(15) 0.58968(10) 1.01162(10) 0.0233(3) Uani 1 1 d . . .
C24 C 0.81296(15) 0.52076(11) 0.91663(10) 0.0250(3) Uani 1 1 d . . .
H24 H 0.7336 0.4509 0.8922 0.030 Uiso 1 1 calc R . .
C25 C 0.95869(16) 0.75889(11) 1.15171(11) 0.0267(3) Uani 1 1 d . . .
H25 H 1.0336 0.8304 1.1790 0.032 Uiso 1 1 calc R . .
C26 C 0.86312(15) 0.71852(10) 1.20929(10) 0.0253(3) Uani 1 1 d . . .
C27 C 0.74238(15) 0.60859(11) 1.16528(11) 0.0256(3) Uani 1 1 d . . .
C28 C 0.88711(16) 0.78989(11) 1.31583(11) 0.0267(3) Uani 1 1 d . . .
C4 C 0.59829(17) 0.36708(12) 1.36317(11) 0.0350(3) Uani 1 1 d . . .
H4A H 0.6184 0.3233 1.4207 0.053 Uiso 1 1 calc R . .
H4B H 0.6265 0.4441 1.3971 0.053 Uiso 1 1 calc R . .
H4C H 0.6631 0.3609 1.3199 0.053 Uiso 1 1 calc R . .

loop_
_atom_site_aniso_label
_atom_site_aniso_U_11
_atom_site_aniso_U_22
_atom_site_aniso_U_33
_atom_site_aniso_U_23
_atom_site_aniso_U_13
_atom_site_aniso_U_12
N1 0.0276(6) 0.0254(6) 0.0279(6) 0.0012(5) 0.0128(5) 0.0040(5)
N2 0.0361(6) 0.0249(6) 0.0272(6) 0.0039(5) 0.0174(5) 0.0073(5)
N3 0.0396(7) 0.0326(7) 0.0293(7) 0.0017(5) 0.0188(5) 0.0095(6)
N4 0.0296(6) 0.0273(6) 0.0276(6) 0.0055(5) 0.0155(5) 0.0083(5)
N5 0.0367(7) 0.0338(6) 0.0277(6) 0.0045(5) 0.0172(5) 0.0094(5)
N6 0.0431(7) 0.0451(8) 0.0275(7) 0.0075(5) 0.0176(6) 0.0188(6)
O1 0.0262(5) 0.0197(5) 0.0265(5) 0.0030(4) 0.0134(4) 0.0037(4)
O2 0.0351(5) 0.0211(5) 0.0356(5) 0.0018(4) 0.0198(4) 0.0033(4)
O3 0.0430(6) 0.0280(5) 0.0346(5) 0.0090(4) 0.0235(4) 0.0104(4)
O4 0.0295(5) 0.0251(5) 0.0288(5) 0.0059(4) 0.0176(4) 0.0048(4)
O5 0.0362(5) 0.0319(5) 0.0366(6) 0.0080(4) 0.0236(4) 0.0056(4)
O6 0.0419(6) 0.0313(6) 0.0330(5) 0.0025(4) 0.0166(4) 0.0053(5)
C1 0.0336(7) 0.0291(7) 0.0269(7) 0.0056(6) 0.0148(6) 0.0101(6)
C2 0.0340(8) 0.0324(8) 0.0473(9) 0.0111(6) 0.0229(7) 0.0106(6)
C3 0.0353(8) 0.0274(7) 0.0288(7) 0.0011(6) 0.0142(6) 0.0092(6)
C5 0.0197(6) 0.0264(7) 0.0244(7) 0.0037(5) 0.0068(5) 0.0075(5)
C6 0.0255(7) 0.0204(7) 0.0270(7) 0.0006(5) 0.0064(5) 0.0045(5)
C7 0.0244(7) 0.0227(7) 0.0287(7) 0.0075(5) 0.0094(5) 0.0034(5)
C8 0.0201(6) 0.0227(7) 0.0246(7) 0.0053(5) 0.0075(5) 0.0060(5)
C9 0.0169(6) 0.0201(6) 0.0262(7) 0.0029(5) 0.0063(5) 0.0043(5)
C10 0.0215(6) 0.0228(7) 0.0268(7) 0.0064(5) 0.0107(5) 0.0046(5)
C11 0.0209(6) 0.0227(7) 0.0283(7) 0.0083(5) 0.0098(5) 0.0068(5)
C12 0.0195(6) 0.0247(7) 0.0267(7) 0.0070(5) 0.0101(5) 0.0090(5)
C13 0.0190(6) 0.0245(7) 0.0260(7) 0.0039(5) 0.0098(5) 0.0073(5)
C14 0.0216(6) 0.0262(7) 0.0288(7) 0.0072(6) 0.0118(5) 0.0103(5)
C15 0.0355(8) 0.0260(7) 0.0347(8) 0.0020(6) 0.0181(6) 0.0091(6)
C16 0.0327(8) 0.0362(8) 0.0363(8) -0.0008(6) 0.0176(6) 0.0059(6)
C17 0.0359(8) 0.0371(8) 0.0273(7) 0.0078(6) 0.0101(6) 0.0016(6)
C18 0.0339(7) 0.0310(7) 0.0309(7) 0.0062(6) 0.0195(6) 0.0111(6)
C19 0.0245(6) 0.0258(7) 0.0253(7) 0.0092(5) 0.0107(5) 0.0107(5)
C20 0.0268(7) 0.0283(7) 0.0284(7) 0.0100(6) 0.0152(5) 0.0060(6)
C21 0.0281(7) 0.0234(7) 0.0312(7) 0.0069(6) 0.0128(6) 0.0019(6)
C22 0.0267(7) 0.0256(7) 0.0255(7) 0.0084(5) 0.0122(5) 0.0080(6)
C23 0.0223(6) 0.0248(7) 0.0270(7) 0.0119(5) 0.0125(5) 0.0078(5)
C24 0.0261(7) 0.0212(6) 0.0280(7) 0.0074(5) 0.0123(5) 0.0047(5)
C25 0.0271(7) 0.0227(7) 0.0295(7) 0.0068(5) 0.0107(5) 0.0060(5)
C26 0.0263(7) 0.0260(7) 0.0270(7) 0.0088(5) 0.0114(5) 0.0107(6)
C27 0.0273(7) 0.0283(7) 0.0268(7) 0.0096(6) 0.0140(5) 0.0114(6)
C28 0.0269(7) 0.0294(8) 0.0275(7) 0.0098(6) 0.0105(5) 0.0129(6)
C4 0.0404(8) 0.0305(7) 0.0263(7) 0.0012(6) 0.0089(6) 0.0049(6)

loop_
_atom_type_symbol
_atom_type_description
_atom_type_scat_dispersion_real
_atom_type_scat_dispersion_imag
_atom_type_scat_source
C C 0.0033 0.0016 'International Tables Vol C Tables 4.2.6.8 and 6.1.1.4'
H H 0.0000 0.0000 'International Tables Vol C Tables 4.2.6.8 and 6.1.1.4'
N N 0.0061 0.0033 'International Tables Vol C Tables 4.2.6.8 and 6.1.1.4'
O O 0.0106 0.0060 'International Tables Vol C Tables 4.2.6.8 and 6.1.1.4'

loop_
_geom_angle_atom_site_label_1
_geom_angle_atom_site_label_2
_geom_angle_atom_site_label_3
_geom_angle
_geom_angle_site_symmetry_1
_geom_angle_site_symmetry_3
C5 N1 C3 121.40(11) . .
C5 N1 C1 122.22(11) . .
C3 N1 C1 116.14(11) . .
C14 N2 N3 123.67(11) . .
C14 N2 H2 118.2 . .
N3 N2 H2 118.2 . .
N2 N3 H3A 107.9(9) . .
N2 N3 H3B 106.6(9) . .
H3A N3 H3B 108.6(13) . .
C19 N4 C15 121.26(11) . .
C19 N4 C18 121.46(11) . .
C15 N4 C18 117.01(11) . .
C28 N5 N6 122.69(12) . .
C28 N5 H5 118.7 . .
N6 N5 H5 118.7 . .
N5 N6 H6A 104.4(10) . .
N5 N6 H6B 107.6(10) . .
H6A N6 H6B 107.9(15) . .
C9 O1 C13 122.64(10) . .
C27 O4 C23 122.90(10) . .
N1 C1 C2 112.30(11) . .
N1 C1 H1A 109.1 . .
C2 C1 H1A 109.1 . .
N1 C1 H1B 109.1 . .
C2 C1 H1B 109.1 . .
H1A C1 H1B 107.9 . .
C1 C2 H2A 109.5 . .
C1 C2 H2B 109.5 . .
H2A C2 H2B 109.5 . .
C1 C2 H2C 109.5 . .
H2A C2 H2C 109.5 . .
H2B C2 H2C 109.5 . .
N1 C3 C4 112.45(12) . .
N1 C3 H3C 109.1 . .
C4 C3 H3C 109.1 . .
N1 C3 H3D 109.1 . .
C4 C3 H3D 109.1 . .
H3C C3 H3D 107.8 . .
N1 C5 C10 121.42(12) . .
N1 C5 C6 121.03(12) . .
C10 C5 C6 117.55(12) . .
C7 C6 C5 120.89(12) . .
C7 C6 H6 119.6 . .
C5 C6 H6 119.6 . .
C6 C7 C8 122.11(12) . .
C6 C7 H7 118.9 . .
C8 C7 H7 118.9 . .
C9 C8 C11 118.05(12) . .
C9 C8 C7 116.12(12) . .
C11 C8 C7 125.77(12) . .
C10 C9 O1 116.46(11) . .
C10 C9 C8 123.50(12) . .
O1 C9 C8 120.04(11) . .
C9 C10 C5 119.83(12) . .
C9 C10 H10 120.1 . .
C5 C10 H10 120.1 . .
C12 C11 C8 122.32(12) . .
C12 C11 H11 118.8 . .
C8 C11 H11 118.8 . .
C11 C12 C13 119.46(12) . .
C11 C12 C14 118.67(12) . .
C13 C12 C14 121.85(11) . .
O2 C13 O1 115.24(11) . .
O2 C13 C12 127.39(12) . .
O1 C13 C12 117.38(11) . .
O3 C14 N2 122.37(12) . .
O3 C14 C12 120.55(12) . .
N2 C14 C12 117.07(11) . .
N4 C15 C16 114.84(12) . .
N4 C15 H15A 108.6 . .
C16 C15 H15A 108.6 . .
N4 C15 H15B 108.6 . .
C16 C15 H15B 108.6 . .
H15A C15 H15B 107.5 . .
C15 C16 H16A 109.5 . .
C15 C16 H16B 109.5 . .
H16A C16 H16B 109.5 . .
C15 C16 H16C 109.5 . .
H16A C16 H16C 109.5 . .
H16B C16 H16C 109.5 . .
C18 C17 H17A 109.5 . .
C18 C17 H17B 109.5 . .
H17A C17 H17B 109.5 . .
C18 C17 H17C 109.5 . .
H17A C17 H17C 109.5 . .
H17B C17 H17C 109.5 . .
N4 C18 C17 114.17(11) . .
N4 C18 H18A 108.7 . .
C17 C18 H18A 108.7 . .
N4 C18 H18B 108.7 . .
C17 C18 H18B 108.7 . .
H18A C18 H18B 107.6 . .
N4 C19 C24 121.36(12) . .
N4 C19 C20 121.07(12) . .
C24 C19 C20 117.56(12) . .
C21 C20 C19 120.71(12) . .
C21 C20 H20 119.6 . .
C19 C20 H20 119.6 . .
C20 C21 C22 122.37(12) . .
C20 C21 H21 118.8 . .
C22 C21 H21 118.8 . .
C23 C22 C25 118.13(12) . .
C23 C22 C21 116.10(12) . .
C25 C22 C21 125.76(12) . .
C24 C23 O4 116.70(11) . .
C24 C23 C22 123.49(12) . .
O4 C23 C22 119.81(11) . .
C23 C24 C19 119.76(12) . .
C23 C24 H24 120.1 . .
C19 C24 H24 120.1 . .
C26 C25 C22 122.53(12) . .
C26 C25 H25 118.7 . .
C22 C25 H25 118.7 . .
C25 C26 C27 119.07(12) . .
C25 C26 C28 118.48(12) . .
C27 C26 C28 122.44(12) . .
O5 C27 O4 115.46(11) . .
O5 C27 C26 127.00(12) . .
O4 C27 C26 117.54(11) . .
O6 C28 N5 121.91(12) . .
O6 C28 C26 120.65(12) . .
N5 C28 C26 117.41(12) . .
C3 C4 H4A 109.5 . .
C3 C4 H4B 109.5 . .
H4A C4 H4B 109.5 . .
C3 C4 H4C 109.5 . .
H4A C4 H4C 109.5 . .
H4B C4 H4C 109.5 . .

loop_
_geom_bond_atom_site_label_1
_geom_bond_atom_site_label_2
_geom_bond_distance
_geom_bond_site_symmetry_2
N1 C5 1.3556(17) .
N1 C3 1.4624(18) .
N1 C1 1.4677(17) .
N2 C14 1.3330(18) .
N2 N3 1.4107(15) .
N2 H2 0.8600 .
N3 H3A 0.919(16) .
N3 H3B 0.932(16) .
N4 C19 1.3634(17) .
N4 C15 1.4650(19) .
N4 C18 1.4680(17) .
N5 C28 1.3372(17) .
N5 N6 1.4166(17) .
N5 H5 0.8600 .
N6 H6A 0.891(17) .
N6 H6B 0.914(17) .
O1 C9 1.3787(16) .
O1 C13 1.3800(15) .
O2 C13 1.2175(16) .
O3 C14 1.2397(15) .
O4 C27 1.3768(16) .
O4 C23 1.3823(15) .
O5 C27 1.2168(15) .
O6 C28 1.2336(17) .
C1 C2 1.5155(19) .
C1 H1A 0.9700 .
C1 H1B 0.9700 .
C2 H2A 0.9600 .
C2 H2B 0.9600 .
C2 H2C 0.9600 .
C3 C4 1.518(2) .
C3 H3C 0.9700 .
C3 H3D 0.9700 .
C5 C10 1.4126(19) .
C5 C6 1.4284(19) .
C6 C7 1.3620(19) .
C6 H6 0.9300 .
C7 C8 1.4135(19) .
C7 H7 0.9300 .
C8 C9 1.4007(18) .
C8 C11 1.4053(18) .
C9 C10 1.3704(18) .
C10 H10 0.9300 .
C11 C12 1.3601(19) .
C11 H11 0.9300 .
C12 C13 1.4481(18) .
C12 C14 1.4886(18) .
C15 C16 1.518(2) .
C15 H15A 0.9700 .
C15 H15B 0.9700 .
C16 H16A 0.9600 .
C16 H16B 0.9600 .
C16 H16C 0.9600 .
C17 C18 1.5155(19) .
C17 H17A 0.9600 .
C17 H17B 0.9600 .
C17 H17C 0.9600 .
C18 H18A 0.9700 .
C18 H18B 0.9700 .
C19 C24 1.4128(18) .
C19 C20 1.428(2) .
C20 C21 1.3596(19) .
C20 H20 0.9300 .
C21 C22 1.4090(18) .
C21 H21 0.9300 .
C22 C23 1.399(2) .
C22 C25 1.4060(19) .
C23 C24 1.3698(19) .
C24 H24 0.9300 .
C25 C26 1.3643(19) .
C25 H25 0.9300 .
C26 C27 1.450(2) .
C26 C28 1.4956(19) .
C4 H4A 0.9600 .
C4 H4B 0.9600 .
C4 H4C 0.9600 .
